data_4075455
loop_
_publ_author_name
'Benito-Garagorri, David'
'Bocoki\'c, Vladica'
'Mereiter, Kurt'
'Kirchner, Karl'

_publ_section_title
;
 A Modular Approach to Achiral and Chiral Nickel(II), Palladium(II), and
 Platinum(II) PCP Pincer Complexes Based on Diaminobenzenes
;
_journal_issue 16
_journal_name_full Organometallics
_journal_page_first 3817
_journal_paper_doi 10.1021/om060289e
_journal_volume 25
_journal_year 2006
_chemical_absolute_configuration ad
_chemical_formula_moiety 'C32 H21 F3 N2 O6 P2 Pd, 2(C4 H10 O)'
_chemical_formula_sum 'C40 H41 F3 N2 O8 P2 Pd'
_chemical_formula_weight 903.09
_chemical_name_common '[Pd(PCP-bipol)(CF3COO)].2(Et2O)'
_chemical_name_systematic
; 
 ? 
;
_space_group_IT_number 19
_symmetry_cell_setting orthorhombic
_symmetry_space_group_name_Hall 'P 2ac 2ab'
_symmetry_space_group_name_H-M 'P 21 21 21'
_atom_sites_solution_hydrogens geom
_atom_sites_solution_primary direct
_atom_sites_solution_secondary difmap
_audit_creation_method SHELXL-97
_cell_angle_alpha 90.00
_cell_angle_beta 90.00
_cell_angle_gamma 90.00
_cell_formula_units_Z 4
_cell_length_a 13.6286(12)
_cell_length_b 15.5379(14)
_cell_length_c 18.6978(17)
_cell_measurement_reflns_used 8479
_cell_measurement_temperature 100(2)
_cell_measurement_theta_max 30.03
_cell_measurement_theta_min 2.27
_cell_volume 3959.4(6)
_computing_cell_refinement 'Bruker SAINT'
_computing_data_collection 'Bruker SMART'
_computing_data_reduction 'Bruker SAINT, SADABS, XPREP'
_computing_molecular_graphics 'Bruker SHELXTL'
_computing_publication_material 'Bruker SHELXTL'
_computing_structure_refinement 'SHELXL-97 (Sheldrick, 1997)'
_computing_structure_solution 'SHELXS-97 (Sheldrick, 1997)'
_diffrn_ambient_temperature 100(2)
_diffrn_measured_fraction_theta_full 0.997
_diffrn_measured_fraction_theta_max 0.997
_diffrn_measurement_device_type 'CCD area detector'
_diffrn_measurement_method 'phi and omega scans'
_diffrn_radiation_monochromator graphite
_diffrn_radiation_source 'fine-focus sealed tube'
_diffrn_radiation_type MoK\a
_diffrn_radiation_wavelength 0.71073
_diffrn_reflns_av_R_equivalents 0.0482
_diffrn_reflns_av_sigmaI/netI 0.0326
_diffrn_reflns_limit_h_max 19
_diffrn_reflns_limit_h_min -19
_diffrn_reflns_limit_k_max 21
_diffrn_reflns_limit_k_min -21
_diffrn_reflns_limit_l_max 26
_diffrn_reflns_limit_l_min -26
_diffrn_reflns_number 57753
_diffrn_reflns_theta_full 30.00
_diffrn_reflns_theta_max 30.00
_diffrn_reflns_theta_min 2.18
_diffrn_standards_decay_% 0
_exptl_absorpt_coefficient_mu 0.618
_exptl_absorpt_correction_T_max 0.87
_exptl_absorpt_correction_T_min 0.74
_exptl_absorpt_correction_type multi-scan
_exptl_absorpt_process_details 'program SADABS, V2.10'
_exptl_crystal_colour 'pale pink'
_exptl_crystal_density_diffrn 1.515
_exptl_crystal_density_method 'not measured'
_exptl_crystal_description prism
_exptl_crystal_F_000 1848
_exptl_crystal_size_max 0.46
_exptl_crystal_size_mid 0.28
_exptl_crystal_size_min 0.24
_refine_diff_density_max 2.370
_refine_diff_density_min -1.121
_refine_diff_density_rms 0.092
_refine_ls_abs_structure_details 'Flack H D (1983), Acta Cryst. A39, 876-881'
_refine_ls_abs_structure_Flack -0.031(19)
_refine_ls_extinction_method none
_refine_ls_goodness_of_fit_ref 1.064
_refine_ls_hydrogen_treatment constr
_refine_ls_matrix_type full
_refine_ls_number_parameters 505
_refine_ls_number_reflns 11504
_refine_ls_number_restraints 154
_refine_ls_restrained_S_all 1.059
_refine_ls_R_factor_all 0.0467
_refine_ls_R_factor_gt 0.0397
_refine_ls_shift/su_max 0.002
_refine_ls_shift/su_mean 0.000
_refine_ls_structure_factor_coef Fsqd
_refine_ls_weighting_details 'calc w=1/[\s^2^(Fo^2^)+(0.0416P)^2^+6.1223P] where P=(Fo^2^+2Fc^2^)/3'
_refine_ls_weighting_scheme calc
_refine_ls_wR_factor_gt 0.0947
_refine_ls_wR_factor_ref 0.1026
_reflns_number_gt 10637
_reflns_number_total 11504
_reflns_threshold_expression >2sigma(I)
_cod_data_source_file om060289esi20060403_031419.cif
_cod_data_source_block 8d-1114
_cod_depositor_comments
;
The following automatic conversions were performed:

'_symmetry_cell_setting' value 'Orthorhombic' changed to
'orthorhombic' according to
/home/saulius/struct/CIF-dictionaries/cif_core.dic dictionary named
'cif_core.dic' version 2.4.1 from 2010-06-29.

Automatic conversion script
Id: cif_fix_values 1715 2011-07-08 13:25:40Z adriana 
;
_cod_original_sg_symbol_Hall 'P 2ac 2ab '
_cod_original_sg_symbol_H-M P2(1)2(1)2(1)
_cod_database_code 4075455

loop_
_symmetry_equiv_pos_as_xyz
'x, y, z'
'-x+1/2, -y, z+1/2'
'-x, y+1/2, -z+1/2'
'x+1/2, -y+1/2, -z'

loop_
_atom_site_label
_atom_site_type_symbol
_atom_site_fract_x
_atom_site_fract_y
_atom_site_fract_z
_atom_site_U_iso_or_equiv
_atom_site_adp_type
_atom_site_occupancy
_atom_site_symmetry_multiplicity
_atom_site_calc_flag
_atom_site_refinement_flags
Pd Pd 0.519411(16) 0.592051(13) 0.577391(11) 0.02159(5) Uani 1 1 d U
P1 P 0.45242(5) 0.45888(5) 0.57506(4) 0.02140(13) Uani 1 1 d U
P2 P 0.63350(6) 0.69951(5) 0.56215(4) 0.02289(14) Uani 1 1 d U
O1 O 0.43600(15) 0.42145(14) 0.65371(11) 0.0239(4) Uani 1 1 d U
O2 O 0.35036(16) 0.43450(15) 0.53633(11) 0.0247(4) Uani 1 1 d U
O3 O 0.70745(16) 0.70396(14) 0.62893(12) 0.0248(4) Uani 1 1 d U
O4 O 0.61686(16) 0.79966(14) 0.54399(11) 0.0240(4) Uani 1 1 d U
N1 N 0.53014(19) 0.40006(17) 0.53033(14) 0.0264(5) Uani 1 1 d U
H1N H 0.5231 0.3440 0.5258 0.032 Uiso 1 1 calc R
N2 N 0.69304(19) 0.66996(17) 0.49061(14) 0.0239(5) Uani 1 1 d U
H2N H 0.7242 0.7063 0.4625 0.029 Uiso 1 1 calc R
C1 C 0.6142(2) 0.53366(19) 0.51145(16) 0.0215(5) Uani 1 1 d U
C2 C 0.6091(2) 0.4448(2) 0.49945(16) 0.0229(5) Uani 1 1 d U
C3 C 0.6787(2) 0.4031(2) 0.45711(17) 0.0275(6) Uani 1 1 d U
H3 H 0.6749 0.3427 0.4497 0.033 Uiso 1 1 calc R
C4 C 0.7536(2) 0.4508(2) 0.4258(2) 0.0304(6) Uani 1 1 d U
H4 H 0.8019 0.4225 0.3978 0.036 Uiso 1 1 calc R
C5 C 0.7588(2) 0.5398(2) 0.43500(18) 0.0292(6) Uani 1 1 d U
H5 H 0.8088 0.5723 0.4122 0.035 Uiso 1 1 calc R
C6 C 0.6896(2) 0.57982(19) 0.47809(15) 0.0225(5) Uani 1 1 d U
C7 C 0.2882(2) 0.33452(19) 0.65723(15) 0.0221(5) Uani 1 1 d U
C8 C 0.3889(2) 0.34308(19) 0.66835(15) 0.0227(5) Uani 1 1 d U
C9 C 0.4448(3) 0.2789(2) 0.70023(17) 0.0283(6) Uani 1 1 d U
H9 H 0.5134 0.2865 0.7069 0.034 Uiso 1 1 calc R
C10 C 0.3995(3) 0.2039(2) 0.72215(17) 0.0310(6) Uani 1 1 d U
H10 H 0.4368 0.1596 0.7442 0.037 Uiso 1 1 calc R
C11 C 0.2988(3) 0.1932(2) 0.71189(17) 0.0307(6) Uani 1 1 d U
H11 H 0.2675 0.1418 0.7273 0.037 Uiso 1 1 calc R
C12 C 0.2448(3) 0.2571(2) 0.67952(17) 0.0281(6) Uani 1 1 d U
H12 H 0.1765 0.2486 0.6721 0.034 Uiso 1 1 calc R
C13 C 0.2285(2) 0.4052(2) 0.62715(14) 0.0233(5) Uani 1 1 d U
C14 C 0.2614(2) 0.45641(19) 0.57085(16) 0.0230(5) Uani 1 1 d U
C15 C 0.2079(3) 0.5241(2) 0.54276(18) 0.0284(6) Uani 1 1 d U
H15 H 0.2336 0.5581 0.5049 0.034 Uiso 1 1 calc R
C16 C 0.1157(2) 0.5411(2) 0.5712(2) 0.0333(7) Uani 1 1 d U
H16 H 0.0779 0.5877 0.5532 0.040 Uiso 1 1 calc R
C17 C 0.0788(3) 0.4900(3) 0.62622(19) 0.0339(7) Uani 1 1 d U
H17 H 0.0148 0.5004 0.6444 0.041 Uiso 1 1 calc R
C18 C 0.1349(2) 0.4241(2) 0.65445(16) 0.0288(6) Uani 1 1 d U
H18 H 0.1098 0.3910 0.6930 0.035 Uiso 1 1 calc R
C19 C 0.7870(2) 0.8429(2) 0.62724(16) 0.0244(5) Uani 1 1 d U
C20 C 0.7934(2) 0.7534(2) 0.62318(16) 0.0242(5) Uani 1 1 d U
C21 C 0.8826(3) 0.7098(2) 0.61733(19) 0.0321(6) Uani 1 1 d U
H21 H 0.8848 0.6488 0.6160 0.038 Uiso 1 1 calc R
C22 C 0.9681(3) 0.7585(3) 0.6135(2) 0.0383(8) Uani 1 1 d U
H22 H 1.0296 0.7302 0.6092 0.046 Uiso 1 1 calc R
C23 C 0.9649(3) 0.8472(3) 0.6159(2) 0.0369(7) Uani 1 1 d U
H23 H 1.0239 0.8795 0.6128 0.044 Uiso 1 1 calc R
C24 C 0.8750(3) 0.8893(2) 0.62280(18) 0.0322(7) Uani 1 1 d U
H24 H 0.8734 0.9504 0.6245 0.039 Uiso 1 1 calc R
C25 C 0.6915(2) 0.88639(19) 0.63694(16) 0.0243(5) Uani 1 1 d U
C26 C 0.6084(2) 0.86127(19) 0.59890(16) 0.0242(5) Uani 1 1 d U
C27 C 0.5175(2) 0.9005(2) 0.60788(16) 0.0277(5) Uani 1 1 d U
H27 H 0.4621 0.8816 0.5814 0.033 Uiso 1 1 calc R
C28 C 0.5094(3) 0.9677(2) 0.65628(18) 0.0321(7) Uani 1 1 d U
H28 H 0.4476 0.9946 0.6637 0.039 Uiso 1 1 calc R
C29 C 0.5909(3) 0.9960(2) 0.69389(18) 0.0326(7) Uani 1 1 d U
H29 H 0.5854 1.0432 0.7260 0.039 Uiso 1 1 calc R
C30 C 0.6804(3) 0.9553(2) 0.68467(18) 0.0291(6) Uani 1 1 d U
H30 H 0.7356 0.9746 0.7113 0.035 Uiso 1 1 calc R
O5 O 0.41966(17) 0.64260(15) 0.65386(12) 0.0265(4) Uani 1 1 d U
O6 O 0.34534(17) 0.73004(16) 0.57490(14) 0.0329(5) Uani 1 1 d U
C31 C 0.3550(2) 0.6955(2) 0.63291(16) 0.0234(5) Uani 1 1 d U
C32 C 0.2792(2) 0.7160(2) 0.69236(17) 0.0306(6) Uani 1 1 d U
F1 F 0.2085(2) 0.7660(2) 0.67032(15) 0.0725(10) Uani 1 1 d U
F2 F 0.3189(2) 0.7498(3) 0.74821(16) 0.0857(12) Uani 1 1 d U
F3 F 0.2350(3) 0.6455(2) 0.7152(2) 0.0897(13) Uani 1 1 d U
C34 C 0.6442(4) 0.1866(3) 0.5659(3) 0.0535(10) Uani 1 1 d U
H34A H 0.6669 0.1459 0.6023 0.080 Uiso 1 1 calc R
H34B H 0.6415 0.2446 0.5864 0.080 Uiso 1 1 calc R
H34C H 0.6899 0.1862 0.5253 0.080 Uiso 1 1 calc R
C33 C 0.5442(4) 0.1609(3) 0.5407(3) 0.0507(10) Uani 1 1 d U
H33A H 0.5465 0.1025 0.5195 0.061 Uiso 1 1 calc R
H33B H 0.4979 0.1600 0.5815 0.061 Uiso 1 1 calc R
O7 O 0.5123(2) 0.22142(17) 0.48873(16) 0.0425(6) Uani 1 1 d U
C35 C 0.4174(4) 0.2004(4) 0.4599(4) 0.0719(15) Uani 1 1 d U
H35A H 0.3661 0.2099 0.4966 0.086 Uiso 1 1 calc R
H35B H 0.4156 0.1392 0.4455 0.086 Uiso 1 1 calc R
C36 C 0.3989(5) 0.2564(5) 0.3969(4) 0.089(2) Uani 1 1 d U
H36A H 0.3329 0.2452 0.3783 0.134 Uiso 1 1 calc R
H36B H 0.4476 0.2440 0.3597 0.134 Uiso 1 1 calc R
H36C H 0.4041 0.3170 0.4112 0.134 Uiso 1 1 calc R
C38 C 0.9746(8) 0.5809(7) 0.7913(4) 0.142(4) Uani 1 1 d U
H38A H 0.9454 0.6328 0.7706 0.213 Uiso 1 1 calc R
H38B H 1.0407 0.5727 0.7718 0.213 Uiso 1 1 calc R
H38C H 0.9783 0.5870 0.8434 0.213 Uiso 1 1 calc R
C37 C 0.9148(8) 0.5074(6) 0.7736(4) 0.131(3) Uani 1 1 d U
H37A H 0.9573 0.4571 0.7636 0.157 Uiso 1 1 calc R
H37B H 0.8719 0.4929 0.8146 0.157 Uiso 1 1 calc R
O8 O 0.8588(3) 0.5254(2) 0.7150(3) 0.0819(13) Uani 1 1 d U
C39 C 0.7912(7) 0.4595(5) 0.6923(10) 0.203(6) Uani 1 1 d U
H39A H 0.8177 0.4390 0.6460 0.243 Uiso 1 1 calc R
H39B H 0.8015 0.4117 0.7265 0.243 Uiso 1 1 calc R
C40 C 0.7077(8) 0.4620(5) 0.6840(7) 0.154(5) Uani 1 1 d U
H40A H 0.6810 0.4034 0.6852 0.231 Uiso 1 1 calc R
H40B H 0.6933 0.4883 0.6375 0.231 Uiso 1 1 calc R
H40C H 0.6777 0.4964 0.7221 0.231 Uiso 1 1 calc R

loop_
_atom_site_aniso_label
_atom_site_aniso_U_11
_atom_site_aniso_U_22
_atom_site_aniso_U_33
_atom_site_aniso_U_23
_atom_site_aniso_U_13
_atom_site_aniso_U_12
Pd 0.02145(9) 0.02211(9) 0.02122(9) 0.00104(8) 0.00229(8) 0.00322(8)
P1 0.0201(3) 0.0225(3) 0.0216(3) 0.0011(3) 0.0025(3) -0.0006(2)
P2 0.0214(3) 0.0254(3) 0.0219(3) 0.0027(3) 0.0032(2) 0.0013(3)
O1 0.0222(9) 0.0287(11) 0.0207(9) 0.0022(8) -0.0013(7) -0.0048(8)
O2 0.0195(9) 0.0334(11) 0.0212(9) 0.0023(8) 0.0027(7) -0.0005(8)
O3 0.0248(10) 0.0266(10) 0.0229(10) 0.0041(8) 0.0009(8) 0.0005(8)
O4 0.0276(11) 0.0239(9) 0.0206(9) 0.0010(8) -0.0012(8) 0.0021(8)
N1 0.0234(11) 0.0228(11) 0.0329(12) 0.0011(10) 0.0052(9) -0.0004(10)
N2 0.0246(12) 0.0228(11) 0.0242(11) 0.0011(9) 0.0047(9) -0.0050(9)
C1 0.0183(12) 0.0226(12) 0.0236(13) 0.0010(10) 0.0023(9) 0.0002(9)
C2 0.0186(12) 0.0234(12) 0.0267(14) 0.0011(11) 0.0012(10) 0.0006(10)
C3 0.0247(13) 0.0254(13) 0.0324(15) -0.0015(13) 0.0032(11) 0.0018(11)
C4 0.0256(14) 0.0322(14) 0.0333(15) -0.0059(14) 0.0054(13) 0.0007(11)
C5 0.0248(14) 0.0300(13) 0.0328(17) -0.0008(12) 0.0057(12) -0.0015(11)
C6 0.0190(12) 0.0258(13) 0.0227(12) 0.0009(10) -0.0014(9) -0.0032(10)
C7 0.0224(12) 0.0233(12) 0.0205(12) -0.0003(10) 0.0012(10) -0.0044(10)
C8 0.0241(13) 0.0242(13) 0.0199(12) 0.0013(10) 0.0008(10) -0.0032(10)
C9 0.0294(14) 0.0311(14) 0.0243(13) 0.0024(12) -0.0002(11) 0.0033(12)
C10 0.0420(17) 0.0289(15) 0.0223(14) 0.0030(12) -0.0020(12) 0.0052(13)
C11 0.0450(18) 0.0236(13) 0.0237(14) 0.0008(11) 0.0018(13) -0.0037(13)
C12 0.0315(15) 0.0286(14) 0.0243(14) 0.0016(11) 0.0010(12) -0.0080(12)
C13 0.0214(12) 0.0285(12) 0.0199(11) -0.0010(11) 0.0000(9) -0.0007(11)
C14 0.0195(11) 0.0283(12) 0.0213(13) -0.0005(11) 0.0018(10) 0.0002(9)
C15 0.0298(15) 0.0317(16) 0.0237(14) 0.0026(11) 0.0010(12) 0.0015(12)
C16 0.0289(14) 0.0402(16) 0.0307(16) 0.0047(14) 0.0001(13) 0.0094(12)
C17 0.0247(15) 0.048(2) 0.0291(16) 0.0030(14) 0.0052(12) 0.0079(13)
C18 0.0227(13) 0.0404(18) 0.0233(13) 0.0042(12) 0.0055(10) 0.0003(12)
C19 0.0233(13) 0.0297(13) 0.0201(13) 0.0007(11) -0.0006(10) -0.0006(10)
C20 0.0241(13) 0.0299(13) 0.0187(12) 0.0044(11) -0.0017(10) 0.0009(10)
C21 0.0265(14) 0.0368(16) 0.0330(16) 0.0027(13) -0.0012(12) 0.0051(12)
C22 0.0220(15) 0.0504(19) 0.0425(19) -0.0019(16) 0.0020(13) 0.0036(14)
C23 0.0268(16) 0.0501(19) 0.0340(17) 0.0004(15) 0.0012(13) -0.0062(14)
C24 0.0295(14) 0.0369(17) 0.0303(15) 0.0025(13) 0.0012(12) -0.0055(12)
C25 0.0237(12) 0.0264(13) 0.0229(13) 0.0038(10) -0.0008(10) 0.0010(10)
C26 0.0285(14) 0.0221(12) 0.0220(13) 0.0020(10) -0.0008(10) 0.0007(10)
C27 0.0252(12) 0.0296(13) 0.0282(13) -0.0011(11) -0.0033(11) 0.0052(13)
C28 0.0331(16) 0.0315(15) 0.0317(15) 0.0000(11) 0.0002(13) 0.0097(13)
C29 0.0435(18) 0.0255(15) 0.0288(16) -0.0019(12) -0.0013(13) 0.0057(13)
C30 0.0342(15) 0.0275(14) 0.0255(15) -0.0006(11) -0.0030(12) -0.0007(12)
O5 0.0255(10) 0.0313(11) 0.0226(10) 0.0010(8) 0.0045(8) 0.0083(9)
O6 0.0317(11) 0.0410(12) 0.0261(10) 0.0053(11) 0.0021(10) 0.0151(9)
C31 0.0231(13) 0.0248(13) 0.0221(12) -0.0022(10) -0.0004(10) 0.0050(10)
C32 0.0237(14) 0.0421(17) 0.0259(14) -0.0040(13) 0.0006(11) 0.0079(12)
F1 0.0536(16) 0.119(3) 0.0451(14) 0.0164(16) 0.0129(12) 0.0583(18)
F2 0.0349(13) 0.169(3) 0.0531(17) -0.067(2) -0.0022(11) 0.0122(17)
F3 0.094(3) 0.0605(18) 0.115(3) -0.0026(18) 0.074(2) -0.0056(17)
C34 0.073(3) 0.041(2) 0.046(2) -0.0006(18) 0.000(2) 0.010(2)
C33 0.067(3) 0.0297(18) 0.056(2) -0.0049(16) 0.0208(19) -0.0044(17)
O7 0.0435(14) 0.0312(12) 0.0529(15) -0.0097(11) 0.0058(12) -0.0080(12)
C35 0.047(3) 0.060(3) 0.109(4) -0.028(3) -0.004(3) -0.013(2)
C36 0.071(4) 0.095(5) 0.101(5) -0.036(3) -0.033(4) 0.016(4)
C38 0.172(8) 0.190(8) 0.065(4) -0.043(5) -0.044(5) 0.140(6)
C37 0.183(7) 0.127(5) 0.083(4) 0.059(4) 0.094(3) 0.108(5)
O8 0.050(2) 0.0434(19) 0.152(4) 0.007(2) 0.047(2) 0.0072(14)
C39 0.095(5) 0.055(4) 0.458(18) -0.095(8) 0.122(6) -0.030(4)
C40 0.191(7) 0.050(3) 0.221(12) 0.000(5) -0.164(9) 0.005(5)

loop_
_atom_type_symbol
_atom_type_description
_atom_type_scat_dispersion_real
_atom_type_scat_dispersion_imag
_atom_type_scat_source
C C 0.0033 0.0016 'International Tables Vol C Tables 4.2.6.8 and 6.1.1.4'
H H 0.0000 0.0000 'International Tables Vol C Tables 4.2.6.8 and 6.1.1.4'
N N 0.0061 0.0033 'International Tables Vol C Tables 4.2.6.8 and 6.1.1.4'
O O 0.0106 0.0060 'International Tables Vol C Tables 4.2.6.8 and 6.1.1.4'
F F 0.0171 0.0103 'International Tables Vol C Tables 4.2.6.8 and 6.1.1.4'
P P 0.1023 0.0942 'International Tables Vol C Tables 4.2.6.8 and 6.1.1.4'
Pd Pd -0.9988 1.0072 'International Tables Vol C Tables 4.2.6.8 and 6.1.1.4'

loop_
_geom_angle_atom_site_label_1
_geom_angle_atom_site_label_2
_geom_angle_atom_site_label_3
_geom_angle
C1 Pd O5 174.20(11)
C1 Pd P1 80.46(9)
O5 Pd P1 95.33(7)
C1 Pd P2 79.42(9)
O5 Pd P2 104.35(7)
P1 Pd P2 159.20(3)
O1 P1 O2 101.94(11)
O1 P1 N1 111.05(13)
O2 P1 N1 101.44(13)
O1 P1 Pd 111.83(9)
O2 P1 Pd 124.85(9)
N1 P1 Pd 105.10(10)
O3 P2 O4 102.18(12)
O3 P2 N2 109.73(13)
O4 P2 N2 99.75(13)
O3 P2 Pd 111.05(9)
O4 P2 Pd 129.29(9)
N2 P2 Pd 103.52(10)
C8 O1 P1 124.03(18)
C14 O2 P1 118.51(19)
C20 O3 P2 119.17(19)
C26 O4 P2 121.01(19)
C2 N1 P1 115.6(2)
C2 N1 H1N 122.2
P1 N1 H1N 122.2
C6 N2 P2 113.3(2)
C6 N2 H2N 123.3
P2 N2 H2N 123.3
C6 C1 C2 118.1(3)
C6 C1 Pd 121.0(2)
C2 C1 Pd 120.8(2)
C3 C2 C1 121.0(3)
C3 C2 N1 121.6(3)
C1 C2 N1 117.4(3)
C4 C3 C2 119.3(3)
C4 C3 H3 120.3
C2 C3 H3 120.3
C3 C4 C5 120.9(3)
C3 C4 H4 119.5
C5 C4 H4 119.5
C6 C5 C4 118.8(3)
C6 C5 H5 120.6
C4 C5 H5 120.6
C5 C6 C1 121.8(3)
C5 C6 N2 121.0(3)
C1 C6 N2 117.1(3)
C8 C7 C12 116.9(3)
C8 C7 C13 121.9(3)
C12 C7 C13 121.2(3)
C9 C8 C7 122.4(3)
C9 C8 O1 117.1(3)
C7 C8 O1 120.3(3)
C10 C9 C8 119.2(3)
C10 C9 H9 120.4
C8 C9 H9 120.4
C9 C10 C11 119.9(3)
C9 C10 H10 120.0
C11 C10 H10 120.0
C12 C11 C10 120.1(3)
C12 C11 H11 120.0
C10 C11 H11 120.0
C11 C12 C7 121.5(3)
C11 C12 H12 119.2
C7 C12 H12 119.2
C14 C13 C18 116.6(3)
C14 C13 C7 122.3(3)
C18 C13 C7 121.1(3)
C15 C14 C13 123.4(3)
C15 C14 O2 117.5(3)
C13 C14 O2 118.9(3)
C14 C15 C16 118.4(3)
C14 C15 H15 120.8
C16 C15 H15 120.8
C15 C16 C17 120.0(3)
C15 C16 H16 120.0
C17 C16 H16 120.0
C18 C17 C16 120.3(3)
C18 C17 H17 119.9
C16 C17 H17 119.9
C17 C18 C13 121.2(3)
C17 C18 H18 119.4
C13 C18 H18 119.4
C20 C19 C24 117.1(3)
C20 C19 C25 121.2(3)
C24 C19 C25 121.7(3)
C21 C20 C19 122.8(3)
C21 C20 O3 117.9(3)
C19 C20 O3 119.2(3)
C22 C21 C20 118.1(3)
C22 C21 H21 121.0
C20 C21 H21 121.0
C23 C22 C21 121.0(3)
C23 C22 H22 119.5
C21 C22 H22 119.5
C22 C23 C24 119.9(3)
C22 C23 H23 120.0
C24 C23 H23 120.0
C23 C24 C19 121.1(3)
C23 C24 H24 119.5
C19 C24 H24 119.5
C26 C25 C30 116.8(3)
C26 C25 C19 121.7(3)
C30 C25 C19 121.5(3)
C27 C26 C25 122.7(3)
C27 C26 O4 117.3(3)
C25 C26 O4 119.7(3)
C28 C27 C26 118.7(3)
C28 C27 H27 120.6
C26 C27 H27 120.6
C29 C28 C27 120.4(3)
C29 C28 H28 119.8
C27 C28 H28 119.8
C30 C29 C28 119.9(3)
C30 C29 H29 120.0
C28 C29 H29 120.0
C29 C30 C25 121.5(3)
C29 C30 H30 119.2
C25 C30 H30 119.2
C31 O5 Pd 118.48(19)
O6 C31 O5 129.6(3)
O6 C31 C32 118.4(3)
O5 C31 C32 112.0(3)
F2 C32 F1 108.9(3)
F2 C32 F3 105.5(4)
F1 C32 F3 105.1(4)
F2 C32 C31 112.6(3)
F1 C32 C31 112.8(3)
F3 C32 C31 111.4(3)
C33 C34 H34A 109.5
C33 C34 H34B 109.5
H34A C34 H34B 109.5
C33 C34 H34C 109.5
H34A C34 H34C 109.5
H34B C34 H34C 109.5
O7 C33 C34 108.5(3)
O7 C33 H33A 110.0
C34 C33 H33A 110.0
O7 C33 H33B 110.0
C34 C33 H33B 110.0
H33A C33 H33B 108.4
C33 O7 C35 112.4(4)
O7 C35 C36 108.5(5)
O7 C35 H35A 110.0
C36 C35 H35A 110.0
O7 C35 H35B 110.0
C36 C35 H35B 110.0
H35A C35 H35B 108.4
C35 C36 H36A 109.5
C35 C36 H36B 109.5
H36A C36 H36B 109.5
C35 C36 H36C 109.5
H36A C36 H36C 109.5
H36B C36 H36C 109.5
C37 C38 H38A 109.5
C37 C38 H38B 109.5
H38A C38 H38B 109.5
C37 C38 H38C 109.5
H38A C38 H38C 109.5
H38B C38 H38C 109.5
O8 C37 C38 109.7(6)
O8 C37 H37A 109.7
C38 C37 H37A 109.7
O8 C37 H37B 109.7
C38 C37 H37B 109.7
H37A C37 H37B 108.2
C37 O8 C39 116.6(9)
C40 C39 O8 130.4(8)
C40 C39 H39A 104.7
O8 C39 H39A 104.7
C40 C39 H39B 104.7
O8 C39 H39B 104.7
H39A C39 H39B 105.7
C39 C40 H40A 109.5
C39 C40 H40B 109.5
H40A C40 H40B 109.5
C39 C40 H40C 109.5
H40A C40 H40C 109.5
H40B C40 H40C 109.5

loop_
_geom_bond_atom_site_label_1
_geom_bond_atom_site_label_2
_geom_bond_distance
Pd C1 2.003(3)
Pd O5 2.124(2)
Pd P1 2.2621(8)
Pd P2 2.2993(8)
P1 O1 1.597(2)
P1 O2 1.613(2)
P1 N1 1.630(3)
P2 O3 1.606(2)
P2 O4 1.609(2)
P2 N2 1.631(3)
O1 C8 1.403(4)
O2 C14 1.415(3)
O3 C20 1.405(4)
O4 C26 1.409(4)
N1 C2 1.405(4)
N1 H1N 0.8800
N2 C6 1.421(4)
N2 H2N 0.8800
C1 C6 1.399(4)
C1 C2 1.401(4)
C2 C3 1.395(4)
C3 C4 1.392(4)
C3 H3 0.9500
C4 C5 1.394(4)
C4 H4 0.9500
C5 C6 1.388(4)
C5 H5 0.9500
C7 C8 1.395(4)
C7 C12 1.404(4)
C7 C13 1.478(4)
C8 C9 1.390(4)
C9 C10 1.382(5)
C9 H9 0.9500
C10 C11 1.396(5)
C10 H10 0.9500
C11 C12 1.376(5)
C11 H11 0.9500
C12 H12 0.9500
C13 C14 1.394(4)
C13 C18 1.404(4)
C14 C15 1.383(4)
C15 C16 1.390(5)
C15 H15 0.9500
C16 C17 1.394(5)
C16 H16 0.9500
C17 C18 1.382(5)
C17 H17 0.9500
C18 H18 0.9500
C19 C20 1.396(4)
C19 C24 1.402(4)
C19 C25 1.477(4)
C20 C21 1.395(4)
C21 C22 1.391(5)
C21 H21 0.9500
C22 C23 1.379(6)
C22 H22 0.9500
C23 C24 1.396(5)
C23 H23 0.9500
C24 H24 0.9500
C25 C26 1.394(4)
C25 C30 1.403(4)
C26 C27 1.390(4)
C27 C28 1.387(4)
C27 H27 0.9500
C28 C29 1.386(5)
C28 H28 0.9500
C29 C30 1.384(5)
C29 H29 0.9500
C30 H30 0.9500
O5 C31 1.266(4)
O6 C31 1.218(4)
C31 C32 1.551(4)
C32 F2 1.288(4)
C32 F1 1.305(4)
C32 F3 1.320(5)
C34 C33 1.496(7)
C34 H34A 0.9800
C34 H34B 0.9800
C34 H34C 0.9800
C33 O7 1.421(6)
C33 H33A 0.9900
C33 H33B 0.9900
O7 C35 1.438(6)
C35 C36 1.486(10)
C35 H35A 0.9900
C35 H35B 0.9900
C36 H36A 0.9800
C36 H36B 0.9800
C36 H36C 0.9800
C38 C37 1.441(15)
C38 H38A 0.9800
C38 H38B 0.9800
C38 H38C 0.9800
C37 O8 1.366(11)
C37 H37A 0.9900
C37 H37B 0.9900
O8 C39 1.441(10)
C39 C40 1.149(13)
C39 H39A 0.9900
C39 H39B 0.9900
C40 H40A 0.9800
C40 H40B 0.9800
C40 H40C 0.9800

loop_
_geom_hbond_atom_site_label_D
_geom_hbond_atom_site_label_H
_geom_hbond_atom_site_label_A
_geom_hbond_distance_DH
_geom_hbond_distance_HA
_geom_hbond_distance_DA
_geom_hbond_angle_DHA
_geom_hbond_site_symmetry_A
N1 H1N O7 0.88 2.03 2.893(4) 165.4 .
N2 H2N O6 0.88 2.05 2.868(3) 154.6 4_566

loop_
_geom_torsion_atom_site_label_1
_geom_torsion_atom_site_label_2
_geom_torsion_atom_site_label_3
_geom_torsion_atom_site_label_4
_geom_torsion
C1 Pd P1 O1 127.22(13)
O5 Pd P1 O1 -48.74(11)
P2 Pd P1 O1 112.41(12)
C1 Pd P1 O2 -109.36(14)
O5 Pd P1 O2 74.67(12)
P2 Pd P1 O2 -124.18(12)
C1 Pd P1 N1 6.63(13)
O5 Pd P1 N1 -169.34(12)
P2 Pd P1 N1 -8.19(14)
C1 Pd P2 O3 -99.99(13)
O5 Pd P2 O3 75.48(11)
P1 Pd P2 O3 -85.12(12)
C1 Pd P2 O4 132.64(14)
O5 Pd P2 O4 -51.89(13)
P1 Pd P2 O4 147.51(12)
C1 Pd P2 N2 17.69(13)
O5 Pd P2 N2 -166.83(12)
P1 Pd P2 N2 32.56(14)
O2 P1 O1 C8 39.4(3)
N1 P1 O1 C8 -68.0(3)
Pd P1 O1 C8 175.0(2)
O1 P1 O2 C14 50.1(2)
N1 P1 O2 C14 164.8(2)
Pd P1 O2 C14 -77.5(2)
O4 P2 O3 C20 -51.6(2)
N2 P2 O3 C20 53.5(2)
Pd P2 O3 C20 167.37(19)
O3 P2 O4 C26 -38.8(2)
N2 P2 O4 C26 -151.6(2)
Pd P2 O4 C26 91.8(2)
O1 P1 N1 C2 -127.4(2)
O2 P1 N1 C2 124.9(2)
Pd P1 N1 C2 -6.3(2)
O3 P2 N2 C6 93.8(2)
O4 P2 N2 C6 -159.4(2)
Pd P2 N2 C6 -24.8(2)
P1 Pd C1 C6 175.2(2)
P2 Pd C1 C6 -10.2(2)
P1 Pd C1 C2 -7.2(2)
P2 Pd C1 C2 167.5(3)
C6 C1 C2 C3 1.8(5)
Pd C1 C2 C3 -176.0(2)
C6 C1 C2 N1 -176.8(3)
Pd C1 C2 N1 5.4(4)
P1 N1 C2 C3 -177.1(2)
P1 N1 C2 C1 1.5(4)
C1 C2 C3 C4 -0.7(5)
N1 C2 C3 C4 177.9(3)
C2 C3 C4 C5 -1.3(5)
C3 C4 C5 C6 2.2(5)
C4 C5 C6 C1 -1.0(5)
C4 C5 C6 N2 178.5(3)
C2 C1 C6 C5 -0.9(5)
Pd C1 C6 C5 176.8(2)
C2 C1 C6 N2 179.6(3)
Pd C1 C6 N2 -2.7(4)
P2 N2 C6 C5 -159.4(3)
P2 N2 C6 C1 20.1(3)
C12 C7 C8 C9 -0.3(4)
C13 C7 C8 C9 176.4(3)
C12 C7 C8 O1 -174.0(3)
C13 C7 C8 O1 2.6(4)
P1 O1 C8 C9 116.1(3)
P1 O1 C8 C7 -69.9(3)
C7 C8 C9 C10 -0.3(5)
O1 C8 C9 C10 173.6(3)
C8 C9 C10 C11 0.2(5)
C9 C10 C11 C12 0.5(5)
C10 C11 C12 C7 -1.1(5)
C8 C7 C12 C11 1.1(5)
C13 C7 C12 C11 -175.6(3)
C8 C7 C13 C14 41.1(4)
C12 C7 C13 C14 -142.4(3)
C8 C7 C13 C18 -138.7(3)
C12 C7 C13 C18 37.8(4)
C18 C13 C14 C15 1.3(5)
C7 C13 C14 C15 -178.6(3)
C18 C13 C14 O2 -173.4(3)
C7 C13 C14 O2 6.8(4)
P1 O2 C14 C15 106.9(3)
P1 O2 C14 C13 -78.2(3)
C13 C14 C15 C16 -1.1(5)
O2 C14 C15 C16 173.6(3)
C14 C15 C16 C17 -0.7(5)
C15 C16 C17 C18 2.3(6)
C16 C17 C18 C13 -2.2(6)
C14 C13 C18 C17 0.4(5)
C7 C13 C18 C17 -179.8(3)
C24 C19 C20 C21 2.1(5)
C25 C19 C20 C21 -177.0(3)
C24 C19 C20 O3 178.6(3)
C25 C19 C20 O3 -0.4(4)
P2 O3 C20 C21 -107.9(3)
P2 O3 C20 C19 75.4(3)
C19 C20 C21 C22 -1.7(5)
O3 C20 C21 C22 -178.3(3)
C20 C21 C22 C23 0.4(6)
C21 C22 C23 C24 0.5(6)
C22 C23 C24 C19 -0.2(5)
C20 C19 C24 C23 -1.1(5)
C25 C19 C24 C23 178.0(3)
C20 C19 C25 C26 -43.5(4)
C24 C19 C25 C26 137.5(3)
C20 C19 C25 C30 136.8(3)
C24 C19 C25 C30 -42.2(4)
C30 C25 C26 C27 -1.2(5)
C19 C25 C26 C27 179.1(3)
C30 C25 C26 O4 172.4(3)
C19 C25 C26 O4 -7.3(4)
P2 O4 C26 C27 -112.2(3)
P2 O4 C26 C25 73.9(3)
C25 C26 C27 C28 0.4(5)
O4 C26 C27 C28 -173.3(3)
C26 C27 C28 C29 1.1(5)
C27 C28 C29 C30 -1.8(5)
C28 C29 C30 C25 1.0(5)
C26 C25 C30 C29 0.5(5)
C19 C25 C30 C29 -179.9(3)
P1 Pd O5 C31 -107.4(2)
P2 Pd O5 C31 79.4(2)
Pd O5 C31 O6 -7.9(5)
Pd O5 C31 C32 171.7(2)
O6 C31 C32 F2 -119.9(4)
O5 C31 C32 F2 60.4(4)
O6 C31 C32 F1 3.8(5)
O5 C31 C32 F1 -175.9(3)
O6 C31 C32 F3 121.8(4)
O5 C31 C32 F3 -57.9(4)
C34 C33 O7 C35 178.4(4)
C33 O7 C35 C36 -169.1(4)
C38 C37 O8 C39 -177.3(6)
C37 O8 C39 C40 124(2)
